data_4126926
loop_
_publ_author_name
'Tian, Haiwen'
'Hong, Jianquan'
'Wang, Kai'
'Del Rosal, Iker'
'Maron, Laurent'
'Zhou, Xigeng'
'Zhang, Lixin'

_publ_section_title
;
 An Unprecedented Reaction Mode of phosphorus in phosphinidene rare-earth
 complex: a joint experimental-theoretical study.
;
_journal_name_full 'Journal of the American Chemical Society'
_journal_paper_doi 10.1021/jacs.7b11032
_journal_year 2017
_chemical_formula_sum 'C76 H99 N6 P Y2'
_chemical_formula_weight 1305.40
_space_group_crystal_system monoclinic
_space_group_IT_number 14
_space_group_name_Hall '-P 2ybc'
_space_group_name_H-M_alt 'P 1 21/c 1'
_symmetry_space_group_name_Hall '-P 2ybc'
_symmetry_space_group_name_H-M 'P 1 21/c 1'
_atom_sites_solution_hydrogens geom
_audit_creation_method SHELXL-2014/7
_cell_angle_alpha 90
_cell_angle_beta 107.442(4)
_cell_angle_gamma 90
_cell_formula_units_Z 4
_cell_length_a 10.8763(14)
_cell_length_b 22.359(3)
_cell_length_c 31.310(4)
_cell_measurement_reflns_used 9031
_cell_measurement_temperature 293(2)
_cell_measurement_theta_max 27.56
_cell_measurement_theta_min 2.22
_cell_volume 7264.0(16)
_computing_structure_refinement 'SHELXL-2014/7 (Sheldrick, 2014)'
_diffrn_ambient_temperature 293(2)
_diffrn_measured_fraction_theta_full 0.971
_diffrn_measured_fraction_theta_max 0.971
_diffrn_measurement_device_type 'Bruker APEX-II CCD'
_diffrn_measurement_method '\f and \w scans'
_diffrn_radiation_type MoK\a
_diffrn_radiation_wavelength 0.71073
_diffrn_reflns_av_R_equivalents 0.1273
_diffrn_reflns_av_unetI/netI 0.1540
_diffrn_reflns_Laue_measured_fraction_full 0.971
_diffrn_reflns_Laue_measured_fraction_max 0.971
_diffrn_reflns_limit_h_max 12
_diffrn_reflns_limit_h_min -12
_diffrn_reflns_limit_k_max 26
_diffrn_reflns_limit_k_min -26
_diffrn_reflns_limit_l_max 30
_diffrn_reflns_limit_l_min -37
_diffrn_reflns_number 39403
_diffrn_reflns_point_group_measured_fraction_full 0.971
_diffrn_reflns_point_group_measured_fraction_max 0.971
_diffrn_reflns_theta_full 25.050
_diffrn_reflns_theta_max 25.050
_diffrn_reflns_theta_min 1.138
_exptl_absorpt_coefficient_mu 1.655
_exptl_absorpt_correction_T_max 0.746
_exptl_absorpt_correction_T_min 0.461
_exptl_absorpt_correction_type multi-scan
_exptl_absorpt_process_details sadabs
_exptl_crystal_colour yellow
_exptl_crystal_density_diffrn 1.194
_exptl_crystal_description block
_exptl_crystal_F_000 2760
_exptl_crystal_size_max 0.22
_exptl_crystal_size_mid 0.18
_exptl_crystal_size_min 0.16
_refine_diff_density_max 1.528
_refine_diff_density_min -1.315
_refine_diff_density_rms 0.115
_refine_ls_extinction_method none
_refine_ls_goodness_of_fit_ref 1.332
_refine_ls_hydrogen_treatment constr
_refine_ls_matrix_type full
_refine_ls_number_parameters 787
_refine_ls_number_reflns 12477
_refine_ls_number_restraints 6
_refine_ls_restrained_S_all 1.332
_refine_ls_R_factor_all 0.2059
_refine_ls_R_factor_gt 0.1120
_refine_ls_shift/su_max 0.000
_refine_ls_shift/su_mean 0.000
_refine_ls_structure_factor_coef Fsqd
_refine_ls_weighting_details 'w=1/[\s^2^(Fo^2^)+(0.1000P)^2^+0.0844P] where P=(Fo^2^+2Fc^2^)/3'
_refine_ls_weighting_scheme calc
_refine_ls_wR_factor_gt 0.2348
_refine_ls_wR_factor_ref 0.2752
_reflns_Friedel_coverage 0.000
_reflns_number_gt 6598
_reflns_number_total 12477
_reflns_threshold_expression 'I > 2\s(I)'
_cod_data_source_file 4a.cif
_cod_data_source_block mo_41219d
_cod_database_code 4126926
_shelx_shelxl_version_number 2014/7
_shelx_space_group_comment
;
The symmetry employed for this shelxl refinement is uniquely defined
by the following loop, which should always be used as a source of
symmetry information in preference to the above space-group names.
They are only intended as comments.
;

loop_
_space_group_symop_operation_xyz
'x, y, z'
'-x, y+1/2, -z+1/2'
'-x, -y, -z'
'x, -y-1/2, z-1/2'

loop_
_atom_site_label
_atom_site_type_symbol
_atom_site_fract_x
_atom_site_fract_y
_atom_site_fract_z
_atom_site_U_iso_or_equiv
_atom_site_adp_type
_atom_site_occupancy
_atom_site_site_symmetry_order
_atom_site_calc_flag
_atom_site_refinement_flags_posn
_atom_site_refinement_flags_adp
Y1 Y 0.97455(9) 0.33722(4) 0.27500(3) 0.0355(3) Uani 1 1 d . .
Y2 Y 0.78423(9) 0.31428(4) 0.17222(3) 0.0368(3) Uani 1 1 d . .
C1 C 0.7277(10) 0.3390(5) 0.2431(3) 0.057(3) Uani 1 1 d D .
H1A H 0.7206 0.3026 0.2585 0.085 Uiso 1 1 calc DR U
H1B H 0.6470 0.3600 0.2355 0.085 Uiso 1 1 calc DR U
H1C H 0.7940 0.3637 0.2621 0.085 Uiso 1 1 calc DR U
C2 C 0.8332(12) 0.4806(5) 0.2024(4) 0.079(4) Uani 1 1 d . .
H2A H 0.8151 0.4870 0.1708 0.119 Uiso 1 1 calc R U
H2B H 0.8396 0.5185 0.2173 0.119 Uiso 1 1 calc R U
H2C H 0.7650 0.4576 0.2078 0.119 Uiso 1 1 calc R U
C3 C 0.9590(11) 0.4472(4) 0.2200(4) 0.053(3) Uani 1 1 d . .
H3 H 0.9785 0.4418 0.2524 0.064 Uiso 1 1 calc R U
C4 C 1.0685(13) 0.4828(5) 0.2102(5) 0.089(4) Uani 1 1 d . .
H4A H 1.1470 0.4602 0.2198 0.133 Uiso 1 1 calc R U
H4B H 1.0797 0.5201 0.2260 0.133 Uiso 1 1 calc R U
H4C H 1.0472 0.4903 0.1786 0.133 Uiso 1 1 calc R U
C5 C 1.0489(10) 0.3510(4) 0.2038(3) 0.039(2) Uani 1 1 d . .
C6 C 1.2627(10) 0.3244(4) 0.2483(4) 0.049(3) Uani 1 1 d . .
H6 H 1.2466 0.2814 0.2442 0.059 Uiso 1 1 calc R U
C7 C 1.3457(12) 0.3353(6) 0.2954(4) 0.082(4) Uani 1 1 d . .
H7A H 1.3673 0.3770 0.2992 0.123 Uiso 1 1 calc R U
H7B H 1.4232 0.3121 0.3012 0.123 Uiso 1 1 calc R U
H7C H 1.2998 0.3238 0.3159 0.123 Uiso 1 1 calc R U
C8 C 1.3319(12) 0.3452(6) 0.2164(4) 0.086(4) Uani 1 1 d . .
H8A H 1.3484 0.3874 0.2203 0.129 Uiso 1 1 calc R U
H8B H 1.2797 0.3375 0.1863 0.129 Uiso 1 1 calc R U
H8C H 1.4122 0.3242 0.2222 0.129 Uiso 1 1 calc R U
C9 C 0.9913(9) 0.2325(4) 0.1928(3) 0.043(3) Uani 1 1 d . .
C10 C 0.9387(9) 0.2447(4) 0.2275(3) 0.040(2) Uani 1 1 d . .
C11 C 0.8998(11) 0.1957(4) 0.2483(4) 0.055(3) Uani 1 1 d . .
H11 H 0.8647 0.2026 0.2716 0.066 Uiso 1 1 calc R U
C12 C 0.9122(14) 0.1375(6) 0.2353(5) 0.082(4) Uani 1 1 d . .
H12 H 0.8864 0.1059 0.2500 0.098 Uiso 1 1 calc R U
C13 C 0.9626(13) 0.1265(5) 0.2009(5) 0.075(4) Uani 1 1 d . .
H13 H 0.9689 0.0874 0.1917 0.090 Uiso 1 1 calc R U
C14 C 1.0036(11) 0.1728(5) 0.1801(4) 0.059(3) Uani 1 1 d . .
H14 H 1.0399 0.1649 0.1573 0.070 Uiso 1 1 calc R U
C15 C 0.5476(9) 0.3194(4) 0.1048(3) 0.033(2) Uani 1 1 d . .
C16 C 0.4166(9) 0.3229(4) 0.0720(3) 0.040(2) Uani 1 1 d . .
C17 C 0.3960(11) 0.3483(5) 0.0297(4) 0.053(3) Uani 1 1 d . .
H17 H 0.4647 0.3624 0.0207 0.064 Uiso 1 1 calc R U
C18 C 0.2690(11) 0.3522(5) 0.0011(4) 0.063(3) Uani 1 1 d . .
H18 H 0.2538 0.3687 -0.0273 0.075 Uiso 1 1 calc R U
C19 C 0.1673(11) 0.3320(5) 0.0143(4) 0.066(3) Uani 1 1 d . .
H19 H 0.0840 0.3340 -0.0052 0.079 Uiso 1 1 calc R U
C20 C 0.1884(10) 0.3089(5) 0.0563(4) 0.057(3) Uani 1 1 d . .
H20 H 0.1190 0.2970 0.0659 0.068 Uiso 1 1 calc R U
C21 C 0.3127(10) 0.3032(4) 0.0846(4) 0.050(3) Uani 1 1 d . .
H21 H 0.3263 0.2857 0.1125 0.060 Uiso 1 1 calc R U
C22 C 0.5981(10) 0.4252(4) 0.0974(3) 0.042(3) Uani 1 1 d . .
C23 C 0.5089(10) 0.4652(4) 0.1058(3) 0.046(3) Uani 1 1 d . .
C24 C 0.4275(10) 0.4508(5) 0.1362(4) 0.058(3) Uani 1 1 d . .
H24 H 0.4464 0.4095 0.1467 0.070 Uiso 1 1 calc R U
C25 C 0.2856(11) 0.4550(6) 0.1120(5) 0.083(4) Uani 1 1 d . .
H25A H 0.2612 0.4963 0.1073 0.125 Uiso 1 1 calc R U
H25B H 0.2379 0.4364 0.1297 0.125 Uiso 1 1 calc R U
H25C H 0.2673 0.4350 0.0837 0.125 Uiso 1 1 calc R U
C26 C 0.4643(13) 0.4924(6) 0.1779(4) 0.078(4) Uani 1 1 d . .
H26A H 0.5540 0.4875 0.1939 0.116 Uiso 1 1 calc R U
H26B H 0.4134 0.4822 0.1972 0.116 Uiso 1 1 calc R U
H26C H 0.4481 0.5333 0.1685 0.116 Uiso 1 1 calc R U
C27 C 0.4980(11) 0.5208(5) 0.0862(4) 0.060(3) Uani 1 1 d . .
H27 H 0.4391 0.5480 0.0912 0.072 Uiso 1 1 calc R U
C28 C 0.5704(13) 0.5370(5) 0.0597(4) 0.068(4) Uani 1 1 d . .
H28 H 0.5607 0.5749 0.0470 0.082 Uiso 1 1 calc R U
C29 C 0.6569(12) 0.4985(5) 0.0517(4) 0.059(3) Uani 1 1 d . .
H29 H 0.7049 0.5105 0.0331 0.071 Uiso 1 1 calc R U
C30 C 0.6758(10) 0.4421(4) 0.0703(4) 0.049(3) Uani 1 1 d . .
C31 C 0.7768(10) 0.4015(5) 0.0610(4) 0.055(3) Uani 1 1 d . .
H31 H 0.7780 0.3642 0.0775 0.066 Uiso 1 1 calc R U
C32 C 0.9098(11) 0.4291(6) 0.0779(4) 0.080(4) Uani 1 1 d . .
H32A H 0.9149 0.4630 0.0596 0.120 Uiso 1 1 calc R U
H32B H 0.9734 0.4001 0.0764 0.120 Uiso 1 1 calc R U
H32C H 0.9254 0.4419 0.1083 0.120 Uiso 1 1 calc R U
C33 C 0.7419(13) 0.3856(6) 0.0111(4) 0.084(4) Uani 1 1 d . .
H33A H 0.6586 0.3670 0.0017 0.127 Uiso 1 1 calc R U
H33B H 0.8051 0.3585 0.0064 0.127 Uiso 1 1 calc R U
H33C H 0.7404 0.4214 -0.0060 0.127 Uiso 1 1 calc R U
C34 C 0.5452(9) 0.2119(4) 0.1090(3) 0.035(2) Uani 1 1 d . .
C35 C 0.4860(10) 0.1751(4) 0.1334(3) 0.044(3) Uani 1 1 d . .
C36 C 0.4611(12) 0.1946(5) 0.1761(4) 0.061(3) Uani 1 1 d . .
H36 H 0.4790 0.2376 0.1799 0.073 Uiso 1 1 calc R U
C37 C 0.5499(14) 0.1633(7) 0.2147(4) 0.103(5) Uani 1 1 d . .
H37A H 0.5324 0.1211 0.2122 0.154 Uiso 1 1 calc R U
H37B H 0.5376 0.1779 0.2420 0.154 Uiso 1 1 calc R U
H37C H 0.6372 0.1704 0.2151 0.154 Uiso 1 1 calc R U
C38 C 0.3195(13) 0.1846(6) 0.1743(5) 0.088(5) Uani 1 1 d . .
H38A H 0.2986 0.1429 0.1692 0.132 Uiso 1 1 calc R U
H38B H 0.2644 0.2077 0.1503 0.132 Uiso 1 1 calc R U
H38C H 0.3073 0.1968 0.2021 0.132 Uiso 1 1 calc R U
C39 C 0.4453(11) 0.1180(5) 0.1159(4) 0.056(3) Uani 1 1 d . .
H39 H 0.4026 0.0936 0.1309 0.067 Uiso 1 1 calc R U
C40 C 0.4661(12) 0.0978(5) 0.0784(4) 0.067(3) Uani 1 1 d . .
H40 H 0.4407 0.0592 0.0686 0.080 Uiso 1 1 calc R U
C41 C 0.5238(12) 0.1328(5) 0.0545(4) 0.061(3) Uani 1 1 d . .
H41 H 0.5346 0.1184 0.0280 0.074 Uiso 1 1 calc R U
C42 C 0.5667(10) 0.1899(4) 0.0693(3) 0.043(3) Uani 1 1 d . .
C43 C 0.6420(11) 0.2254(5) 0.0445(4) 0.053(3) Uani 1 1 d . .
H43 H 0.6449 0.2670 0.0546 0.063 Uiso 1 1 calc R U
C44 C 0.7804(12) 0.2034(7) 0.0552(5) 0.096(5) Uani 1 1 d . .
H44A H 0.7837 0.1698 0.0365 0.145 Uiso 1 1 calc R U
H44B H 0.8110 0.1916 0.0861 0.145 Uiso 1 1 calc R U
H44C H 0.8338 0.2350 0.0499 0.145 Uiso 1 1 calc R U
C45 C 0.5776(13) 0.2251(7) -0.0055(4) 0.089(4) Uani 1 1 d . .
H45A H 0.4890 0.2367 -0.0117 0.133 Uiso 1 1 calc R U
H45B H 0.5820 0.1856 -0.0170 0.133 Uiso 1 1 calc R U
H45C H 0.6208 0.2528 -0.0196 0.133 Uiso 1 1 calc R U
C46 C 1.0246(8) 0.3370(4) 0.3677(3) 0.034(2) Uani 1 1 d . .
C47 C 1.0657(9) 0.3377(4) 0.4188(3) 0.042(2) Uani 1 1 d . .
C48 C 1.1736(11) 0.3085(5) 0.4428(4) 0.058(3) Uani 1 1 d . .
H48 H 1.2197 0.2860 0.4278 0.070 Uiso 1 1 calc R U
C49 C 1.2162(12) 0.3113(6) 0.4887(4) 0.066(3) Uani 1 1 d . .
H49 H 1.2920 0.2922 0.5047 0.080 Uiso 1 1 calc R U
C50 C 1.1445(16) 0.3429(6) 0.5104(4) 0.085(4) Uani 1 1 d . .
H50 H 1.1721 0.3453 0.5415 0.102 Uiso 1 1 calc R U
C51 C 1.0325(16) 0.3708(7) 0.4865(4) 0.095(5) Uani 1 1 d . .
H51 H 0.9822 0.3909 0.5013 0.114 Uiso 1 1 calc R U
C52 C 0.9966(12) 0.3686(5) 0.4416(4) 0.067(3) Uani 1 1 d . .
H52 H 0.9224 0.3887 0.4255 0.080 Uiso 1 1 calc R U
C53 C 0.9997(10) 0.4443(4) 0.3642(3) 0.041(2) Uani 1 1 d . .
C54 C 1.1168(11) 0.4733(5) 0.3814(4) 0.051(3) Uani 1 1 d . .
C55 C 1.2441(11) 0.4468(5) 0.3791(5) 0.073(4) Uani 1 1 d . .
H55 H 1.2274 0.4059 0.3675 0.087 Uiso 1 1 calc R U
C56 C 1.3441(13) 0.4437(7) 0.4253(5) 0.105(5) Uani 1 1 d . .
H56A H 1.4136 0.4180 0.4241 0.158 Uiso 1 1 calc R U
H56B H 1.3045 0.4282 0.4466 0.158 Uiso 1 1 calc R U
H56C H 1.3769 0.4831 0.4343 0.158 Uiso 1 1 calc R U
C57 C 1.2921(14) 0.4828(6) 0.3464(5) 0.097(5) Uani 1 1 d . .
H57A H 1.2306 0.4804 0.3171 0.145 Uiso 1 1 calc R U
H57B H 1.3733 0.4670 0.3454 0.145 Uiso 1 1 calc R U
H57C H 1.3028 0.5238 0.3559 0.145 Uiso 1 1 calc R U
C58 C 1.1175(12) 0.5286(5) 0.4008(4) 0.065(3) Uani 1 1 d . .
H58 H 1.1960 0.5480 0.4128 0.078 Uiso 1 1 calc R U
C59 C 1.0092(14) 0.5558(5) 0.4030(4) 0.069(4) Uani 1 1 d . .
H59 H 1.0132 0.5928 0.4169 0.083 Uiso 1 1 calc R U
C60 C 0.8937(14) 0.5283(5) 0.3845(4) 0.070(4) Uani 1 1 d . .
H60 H 0.8188 0.5476 0.3854 0.084 Uiso 1 1 calc R U
C61 C 0.8837(10) 0.4724(5) 0.3644(3) 0.053(3) Uani 1 1 d . .
C62 C 0.7557(12) 0.4440(6) 0.3455(5) 0.081(4) Uani 1 1 d . .
H62 H 0.7698 0.4035 0.3360 0.097 Uiso 1 1 calc R U
C63 C 0.6775(12) 0.4385(8) 0.3791(6) 0.119(6) Uani 1 1 d . .
H63A H 0.7224 0.4130 0.4034 0.179 Uiso 1 1 calc R U
H63B H 0.5944 0.4218 0.3642 0.179 Uiso 1 1 calc R U
H63C H 0.6669 0.4774 0.3905 0.179 Uiso 1 1 calc R U
C64 C 0.6749(15) 0.4782(8) 0.3039(5) 0.117(6) Uani 1 1 d . .
H64A H 0.6585 0.5180 0.3124 0.176 Uiso 1 1 calc R U
H64B H 0.5946 0.4578 0.2911 0.176 Uiso 1 1 calc R U
H64C H 0.7214 0.4802 0.2823 0.176 Uiso 1 1 calc R U
C65 C 1.0223(9) 0.2278(4) 0.3615(3) 0.038(2) Uani 1 1 d . .
C66 C 1.1225(10) 0.1876(4) 0.3610(3) 0.045(3) Uani 1 1 d . .
C67 C 1.2382(11) 0.2065(5) 0.3466(4) 0.058(3) Uani 1 1 d . .
H67 H 1.2245 0.2481 0.3363 0.070 Uiso 1 1 calc R U
C68 C 1.2533(14) 0.1695(6) 0.3083(5) 0.096(5) Uani 1 1 d . .
H68A H 1.2785 0.1296 0.3186 0.143 Uiso 1 1 calc R U
H68B H 1.3181 0.1870 0.2971 0.143 Uiso 1 1 calc R U
H68C H 1.1728 0.1682 0.2848 0.143 Uiso 1 1 calc R U
C69 C 1.3627(15) 0.2041(8) 0.3842(5) 0.117(6) Uani 1 1 d . .
H69A H 1.3502 0.2215 0.4106 0.176 Uiso 1 1 calc R U
H69B H 1.4279 0.2261 0.3759 0.176 Uiso 1 1 calc R U
H69C H 1.3894 0.1632 0.3901 0.176 Uiso 1 1 calc R U
C70 C 1.1168(12) 0.1301(5) 0.3756(4) 0.061(3) Uani 1 1 d . .
H70 H 1.1832 0.1036 0.3761 0.073 Uiso 1 1 calc R U
C71 C 1.0142(14) 0.1105(5) 0.3897(4) 0.072(4) Uani 1 1 d . .
H71 H 1.0109 0.0712 0.3991 0.087 Uiso 1 1 calc R U
C72 C 0.9199(13) 0.1491(6) 0.3895(4) 0.071(4) Uani 1 1 d . .
H72 H 0.8517 0.1358 0.3991 0.085 Uiso 1 1 calc R U
C73 C 0.9191(10) 0.2083(5) 0.3756(3) 0.047(3) Uani 1 1 d . .
C74 C 0.8043(11) 0.2470(6) 0.3737(4) 0.065(3) Uani 1 1 d . .
H74 H 0.8228 0.2877 0.3658 0.078 Uiso 1 1 calc R U
C75 C 0.7750(15) 0.2496(7) 0.4183(5) 0.103(5) Uani 1 1 d . .
H75A H 0.7379 0.2124 0.4234 0.154 Uiso 1 1 calc R U
H75B H 0.7153 0.2815 0.4176 0.154 Uiso 1 1 calc R U
H75C H 0.8533 0.2567 0.4420 0.154 Uiso 1 1 calc R U
C76 C 0.6865(13) 0.2246(7) 0.3379(5) 0.101(5) Uani 1 1 d . .
H76A H 0.6985 0.2298 0.3090 0.152 Uiso 1 1 calc R U
H76B H 0.6121 0.2467 0.3392 0.152 Uiso 1 1 calc R U
H76C H 0.6739 0.1829 0.3427 0.152 Uiso 1 1 calc R U
N1 N 0.9920(7) 0.3857(3) 0.3435(2) 0.039(2) Uani 1 1 d . .
N2 N 1.0229(7) 0.2873(3) 0.3433(2) 0.0365(19) Uani 1 1 d . .
N3 N 0.6240(7) 0.3669(3) 0.1187(2) 0.0383(19) Uani 1 1 d . .
N4 N 0.5971(7) 0.2691(3) 0.1271(2) 0.0336(18) Uani 1 1 d . .
N5 N 0.9433(7) 0.3886(3) 0.1983(2) 0.039(2) Uani 1 1 d . .
N6 N 1.1387(8) 0.3552(3) 0.2419(3) 0.043(2) Uani 1 1 d . .
P1 P 1.0214(3) 0.29408(12) 0.15872(10) 0.0489(7) Uani 1 1 d . .

loop_
_atom_site_aniso_label
_atom_site_aniso_U_11
_atom_site_aniso_U_22
_atom_site_aniso_U_33
_atom_site_aniso_U_23
_atom_site_aniso_U_13
_atom_site_aniso_U_12
Y1 0.0354(5) 0.0374(5) 0.0288(5) -0.0013(4) 0.0023(4) 0.0019(5)
Y2 0.0387(5) 0.0316(5) 0.0316(5) 0.0021(4) -0.0026(4) -0.0019(5)
C1 0.047(6) 0.074(8) 0.042(6) 0.005(6) 0.004(5) 0.000(6)
C2 0.100(10) 0.045(7) 0.080(9) 0.001(7) 0.008(8) 0.022(7)
C3 0.070(8) 0.038(6) 0.045(7) 0.001(5) 0.007(6) 0.010(6)
C4 0.111(11) 0.036(7) 0.115(12) 0.003(7) 0.027(10) -0.024(7)
C5 0.051(6) 0.033(6) 0.041(6) 0.002(5) 0.026(6) -0.005(5)
C6 0.047(6) 0.038(6) 0.063(8) 0.004(5) 0.017(6) 0.003(5)
C7 0.059(8) 0.093(10) 0.081(10) 0.003(8) 0.000(8) -0.009(8)
C8 0.068(8) 0.109(11) 0.096(11) -0.013(9) 0.046(8) -0.012(8)
C9 0.049(6) 0.034(6) 0.044(6) -0.004(5) 0.010(5) 0.000(5)
C10 0.048(6) 0.032(5) 0.037(6) -0.004(5) 0.009(5) 0.003(5)
C11 0.071(8) 0.038(7) 0.057(7) 0.018(6) 0.023(6) 0.000(6)
C12 0.117(12) 0.045(8) 0.094(11) 0.001(8) 0.046(10) -0.019(8)
C13 0.101(10) 0.030(7) 0.094(10) 0.001(7) 0.030(9) -0.005(7)
C14 0.083(9) 0.037(7) 0.063(8) -0.022(6) 0.031(7) -0.003(6)
C15 0.037(5) 0.037(6) 0.023(5) -0.003(4) 0.007(4) 0.005(5)
C16 0.040(6) 0.034(6) 0.039(6) 0.002(5) 0.001(5) -0.005(5)
C17 0.060(7) 0.049(7) 0.048(7) 0.007(6) 0.013(6) -0.009(6)
C18 0.059(8) 0.071(9) 0.041(7) 0.015(6) -0.011(6) -0.001(7)
C19 0.038(6) 0.072(8) 0.069(9) -0.005(7) -0.014(6) -0.003(6)
C20 0.045(7) 0.069(8) 0.046(7) 0.001(6) -0.003(6) -0.001(6)
C21 0.057(7) 0.046(7) 0.044(6) 0.001(5) 0.012(6) 0.000(6)
C22 0.052(6) 0.030(6) 0.035(6) 0.007(5) -0.003(5) -0.005(5)
C23 0.053(7) 0.037(6) 0.039(6) 0.010(5) -0.001(5) 0.001(5)
C24 0.061(8) 0.044(7) 0.070(8) 0.013(6) 0.020(7) 0.012(6)
C25 0.062(8) 0.079(10) 0.103(11) -0.004(8) 0.016(8) 0.014(7)
C26 0.085(9) 0.087(10) 0.054(8) -0.004(7) 0.012(7) 0.006(8)
C27 0.073(8) 0.039(7) 0.063(8) 0.021(6) 0.013(7) 0.017(6)
C28 0.088(9) 0.041(7) 0.066(9) 0.025(6) 0.007(8) 0.005(7)
C29 0.074(8) 0.045(7) 0.058(8) 0.005(6) 0.020(7) -0.013(6)
C30 0.060(7) 0.033(6) 0.052(7) 0.007(5) 0.014(6) -0.007(5)
C31 0.059(7) 0.045(7) 0.063(8) 0.011(6) 0.021(6) -0.004(6)
C32 0.065(8) 0.085(10) 0.085(10) 0.006(8) 0.016(8) -0.010(8)
C33 0.093(10) 0.081(10) 0.090(11) -0.020(8) 0.043(9) -0.013(8)
C34 0.040(5) 0.029(5) 0.031(5) -0.004(5) 0.001(5) -0.002(5)
C35 0.050(6) 0.035(6) 0.047(6) -0.003(5) 0.013(5) -0.010(5)
C36 0.081(9) 0.048(7) 0.064(8) -0.012(6) 0.036(7) -0.019(6)
C37 0.107(12) 0.129(14) 0.061(9) 0.004(9) 0.010(9) -0.034(11)
C38 0.089(10) 0.074(9) 0.123(13) 0.003(9) 0.064(10) 0.001(8)
C39 0.067(8) 0.036(6) 0.068(8) -0.005(6) 0.026(7) -0.012(6)
C40 0.082(9) 0.034(6) 0.080(9) -0.005(7) 0.016(8) -0.010(6)
C41 0.083(9) 0.047(7) 0.050(7) -0.010(6) 0.014(7) 0.002(7)
C42 0.052(6) 0.036(6) 0.039(6) -0.008(5) 0.010(5) -0.003(5)
C43 0.070(8) 0.046(7) 0.047(7) -0.010(6) 0.026(6) 0.001(6)
C44 0.063(9) 0.126(13) 0.107(12) 0.028(10) 0.036(9) 0.018(9)
C45 0.089(10) 0.122(12) 0.054(8) 0.009(8) 0.021(8) -0.017(9)
C46 0.023(5) 0.042(6) 0.032(5) 0.003(5) -0.001(4) 0.010(5)
C47 0.045(6) 0.040(6) 0.035(6) 0.001(5) 0.005(5) 0.004(5)
C48 0.070(8) 0.051(7) 0.049(7) -0.011(6) 0.011(7) 0.000(6)
C49 0.059(7) 0.083(9) 0.038(7) 0.001(7) -0.015(6) 0.004(7)
C50 0.121(13) 0.091(11) 0.033(7) -0.003(7) 0.008(8) -0.011(10)
C51 0.137(14) 0.108(12) 0.043(8) 0.009(8) 0.033(9) 0.039(11)
C52 0.081(9) 0.080(9) 0.037(7) -0.001(6) 0.015(6) 0.033(7)
C53 0.057(7) 0.034(6) 0.029(6) 0.003(5) 0.009(5) 0.013(5)
C54 0.060(7) 0.037(6) 0.052(7) -0.004(5) 0.011(6) 0.002(6)
C55 0.052(7) 0.045(7) 0.115(12) -0.023(8) 0.015(8) -0.006(6)
C56 0.061(9) 0.108(12) 0.123(13) 0.016(10) -0.009(9) -0.013(9)
C57 0.098(11) 0.086(11) 0.124(13) -0.004(10) 0.061(11) -0.007(9)
C58 0.068(8) 0.049(7) 0.078(9) -0.025(7) 0.020(7) -0.007(7)
C59 0.101(11) 0.046(7) 0.063(8) -0.024(6) 0.029(8) -0.011(8)
C60 0.097(10) 0.049(7) 0.068(9) -0.008(7) 0.031(8) 0.032(8)
C61 0.052(7) 0.050(7) 0.048(7) -0.015(6) 0.003(6) 0.013(6)
C62 0.064(8) 0.080(9) 0.085(10) -0.039(8) 0.003(8) 0.030(8)
C63 0.053(9) 0.145(16) 0.155(16) -0.001(13) 0.025(10) 0.023(10)
C64 0.100(11) 0.151(16) 0.080(11) -0.021(11) -0.006(10) 0.043(11)
C65 0.049(6) 0.037(6) 0.021(5) 0.002(4) -0.002(5) -0.003(5)
C66 0.055(7) 0.033(6) 0.038(6) -0.006(5) 0.003(5) 0.004(5)
C67 0.053(7) 0.046(7) 0.077(9) 0.004(6) 0.023(7) 0.015(6)
C68 0.091(10) 0.118(12) 0.090(11) -0.012(10) 0.046(9) 0.010(9)
C69 0.088(12) 0.161(16) 0.107(13) -0.046(12) 0.035(11) -0.011(11)
C70 0.075(8) 0.042(7) 0.060(8) -0.004(6) 0.012(7) 0.009(7)
C71 0.105(11) 0.036(7) 0.066(9) 0.011(6) 0.013(8) -0.002(8)
C72 0.083(10) 0.066(9) 0.068(9) 0.001(7) 0.030(8) -0.018(8)
C73 0.055(7) 0.046(6) 0.037(6) 0.008(5) 0.007(5) 0.000(6)
C74 0.053(7) 0.081(9) 0.069(8) 0.007(7) 0.030(7) 0.003(7)
C75 0.122(13) 0.116(12) 0.098(11) 0.017(10) 0.075(11) 0.009(10)
C76 0.077(10) 0.137(14) 0.089(11) 0.000(10) 0.025(9) -0.009(10)
N1 0.041(5) 0.040(5) 0.033(5) -0.008(4) 0.005(4) 0.004(4)
N2 0.033(4) 0.040(5) 0.030(4) -0.001(4) 0.000(4) 0.005(4)
N3 0.041(5) 0.031(4) 0.028(4) 0.007(4) -0.011(4) -0.006(4)
N4 0.030(4) 0.033(4) 0.027(4) 0.004(4) -0.008(4) 0.001(4)
N5 0.040(5) 0.026(4) 0.039(5) -0.011(4) -0.008(4) -0.012(4)
N6 0.040(5) 0.043(5) 0.039(5) 0.005(4) 0.003(4) -0.002(4)
P1 0.0610(19) 0.0411(16) 0.0468(17) -0.0032(14) 0.0194(15) -0.0031(14)

loop_
_atom_type_symbol
_atom_type_description
_atom_type_scat_dispersion_real
_atom_type_scat_dispersion_imag
_atom_type_scat_source
C C 0.0033 0.0016 'International Tables Vol C Tables 4.2.6.8 and 6.1.1.4'
H H 0.0000 0.0000 'International Tables Vol C Tables 4.2.6.8 and 6.1.1.4'
N N 0.0061 0.0033 'International Tables Vol C Tables 4.2.6.8 and 6.1.1.4'
P P 0.1023 0.0942 'International Tables Vol C Tables 4.2.6.8 and 6.1.1.4'
Y Y -2.7962 3.5667 'International Tables Vol C Tables 4.2.6.8 and 6.1.1.4'

loop_
_geom_angle_atom_site_label_1
_geom_angle_atom_site_label_2
_geom_angle_atom_site_label_3
_geom_angle
N2 Y1 N6 119.6(3)
N2 Y1 N1 56.7(3)
N6 Y1 N1 117.2(3)
N2 Y1 C10 95.9(3)
N6 Y1 C10 83.3(3)
N1 Y1 C10 150.9(3)
N2 Y1 C1 106.7(3)
N6 Y1 C1 132.0(3)
N1 Y1 C1 97.9(3)
C10 Y1 C1 79.8(3)
N2 Y1 N5 174.1(3)
N6 Y1 N5 54.7(3)
N1 Y1 N5 126.2(3)
C10 Y1 N5 82.0(3)
C1 Y1 N5 78.5(3)
N2 Y1 C5 143.1(3)
N6 Y1 C5 29.8(3)
N1 Y1 C5 139.6(3)
C10 Y1 C5 67.9(3)
C1 Y1 C5 102.8(3)
N5 Y1 C5 31.0(3)
N2 Y1 C46 28.7(3)
N6 Y1 C46 121.4(3)
N1 Y1 C46 28.0(2)
C10 Y1 C46 124.3(3)
C1 Y1 C46 105.1(3)
N5 Y1 C46 153.7(3)
C5 Y1 C46 151.2(3)
N2 Y1 C3 152.3(3)
N6 Y1 C3 61.5(3)
N1 Y1 C3 97.0(3)
C10 Y1 C3 111.4(3)
C1 Y1 C3 83.7(3)
N5 Y1 C3 29.4(2)
C5 Y1 C3 52.1(3)
C46 Y1 C3 124.3(3)
N2 Y1 Y2 136.35(19)
N6 Y1 Y2 86.2(2)
N1 Y1 Y2 144.40(19)
C10 Y1 Y2 49.7(2)
C1 Y1 Y2 49.2(2)
N5 Y1 Y2 45.24(15)
C5 Y1 Y2 56.6(2)
C46 Y1 Y2 152.10(18)
C3 Y1 Y2 69.8(2)
N4 Y2 N3 57.1(2)
N4 Y2 N5 158.5(3)
N3 Y2 N5 101.8(3)
N4 Y2 C1 103.2(3)
N3 Y2 C1 101.2(3)
N5 Y2 C1 83.6(3)
N4 Y2 C10 115.2(3)
N3 Y2 C10 172.2(3)
N5 Y2 C10 85.9(3)
C1 Y2 C10 79.8(3)
N4 Y2 P1 121.31(19)
N3 Y2 P1 120.0(2)
N5 Y2 P1 63.1(2)
C1 Y2 P1 130.5(2)
C10 Y2 P1 63.2(2)
N4 Y2 C15 28.6(2)
N3 Y2 C15 28.4(2)
N5 Y2 C15 130.1(3)
C1 Y2 C15 104.0(3)
C10 Y2 C15 143.8(3)
P1 Y2 C15 125.33(18)
N4 Y2 C9 110.5(3)
N3 Y2 C9 149.5(3)
N5 Y2 C9 85.7(3)
C1 Y2 C9 109.1(3)
C10 Y2 C9 29.6(3)
P1 Y2 C9 38.2(2)
C15 Y2 C9 133.6(3)
N4 Y2 C5 159.4(3)
N3 Y2 C5 123.9(3)
N5 Y2 C5 28.8(2)
C1 Y2 C5 96.8(3)
C10 Y2 C5 63.3(3)
P1 Y2 C5 38.38(19)
C15 Y2 C5 148.1(3)
C9 Y2 C5 57.1(3)
N4 Y2 Y1 146.75(18)
N3 Y2 Y1 137.24(19)
N5 Y2 Y1 51.24(19)
C1 Y2 Y1 50.1(2)
C10 Y2 Y1 48.7(2)
P1 Y2 Y1 80.44(7)
C15 Y2 Y1 153.45(17)
C9 Y2 Y1 69.7(2)
C5 Y2 Y1 49.37(18)
Y2 C1 Y1 80.7(3)
Y2 C1 H1A 109.5
Y1 C1 H1A 91.3
Y2 C1 H1B 109.5
Y1 C1 H1B 151.0
H1A C1 H1B 109.5
Y2 C1 H1C 109.5
Y1 C1 H1C 42.6
H1A C1 H1C 109.5
H1B C1 H1C 109.5
C3 C2 H2A 109.5
C3 C2 H2B 109.5
H2A C2 H2B 109.5
C3 C2 H2C 109.5
H2A C2 H2C 109.5
H2B C2 H2C 109.5
N5 C3 C2 107.8(9)
N5 C3 C4 111.2(9)
C2 C3 C4 110.1(10)
N5 C3 Y1 60.5(5)
C2 C3 Y1 120.5(8)
C4 C3 Y1 129.0(8)
N5 C3 H3 109.2
C2 C3 H3 109.2
C4 C3 H3 109.2
Y1 C3 H3 48.9
C3 C4 H4A 109.5
C3 C4 H4B 109.5
H4A C4 H4B 109.5
C3 C4 H4C 109.5
H4A C4 H4C 109.5
H4B C4 H4C 109.5
N6 C5 N5 115.9(8)
N6 C5 P1 130.8(8)
N5 C5 P1 112.3(7)
N6 C5 Y1 64.1(5)
N5 C5 Y1 73.9(5)
P1 C5 Y1 123.2(4)
N6 C5 Y2 137.5(6)
N5 C5 Y2 54.8(4)
P1 C5 Y2 68.0(3)
Y1 C5 Y2 74.0(2)
N6 C6 C8 112.8(9)
N6 C6 C7 108.4(9)
C8 C6 C7 109.3(10)
N6 C6 H6 108.8
C8 C6 H6 108.8
C7 C6 H6 108.8
C6 C7 H7A 109.5
C6 C7 H7B 109.5
H7A C7 H7B 109.5
C6 C7 H7C 109.5
H7A C7 H7C 109.5
H7B C7 H7C 109.5
C6 C8 H8A 109.5
C6 C8 H8B 109.5
H8A C8 H8B 109.5
C6 C8 H8C 109.5
H8A C8 H8C 109.5
H8B C8 H8C 109.5
C10 C9 C14 120.0(9)
C10 C9 P1 119.5(7)
C14 C9 P1 119.8(8)
C10 C9 Y2 64.3(5)
C14 C9 Y2 133.2(7)
P1 C9 Y2 69.5(3)
C9 C10 C11 117.4(9)
C9 C10 Y1 126.5(7)
C11 C10 Y1 112.4(7)
C9 C10 Y2 86.1(6)
C11 C10 Y2 124.3(7)
Y1 C10 Y2 81.6(3)
C12 C11 C10 121.9(10)
C12 C11 H11 119.1
C10 C11 H11 119.1
C13 C12 C11 119.9(11)
C13 C12 H12 120.0
C11 C12 H12 120.0
C14 C13 C12 120.2(11)
C14 C13 H13 119.9
C12 C13 H13 119.9
C13 C14 C9 120.6(10)
C13 C14 H14 119.7
C9 C14 H14 119.7
N3 C15 N4 112.4(8)
N3 C15 C16 123.7(8)
N4 C15 C16 123.5(8)
N3 C15 Y2 56.4(4)
N4 C15 Y2 56.0(4)
C16 C15 Y2 175.1(6)
C21 C16 C17 119.3(10)
C21 C16 C15 119.0(9)
C17 C16 C15 121.6(9)
C16 C17 C18 118.5(10)
C16 C17 H17 120.7
C18 C17 H17 120.7
C19 C18 C17 121.0(10)
C19 C18 H18 119.5
C17 C18 H18 119.5
C20 C19 C18 119.9(11)
C20 C19 H19 120.1
C18 C19 H19 120.1
C19 C20 C21 120.1(11)
C19 C20 H20 120.0
C21 C20 H20 120.0
C16 C21 C20 121.1(10)
C16 C21 H21 119.4
C20 C21 H21 119.4
C23 C22 C30 120.8(9)
C23 C22 N3 122.5(9)
C30 C22 N3 116.5(9)
C27 C23 C22 117.7(10)
C27 C23 C24 119.0(10)
C22 C23 C24 123.3(9)
C25 C24 C23 112.0(10)
C25 C24 C26 110.6(10)
C23 C24 C26 110.4(9)
C25 C24 H24 107.9
C23 C24 H24 107.9
C26 C24 H24 107.9
C24 C25 H25A 109.5
C24 C25 H25B 109.5
H25A C25 H25B 109.5
C24 C25 H25C 109.5
H25A C25 H25C 109.5
H25B C25 H25C 109.5
C24 C26 H26A 109.5
C24 C26 H26B 109.5
H26A C26 H26B 109.5
C24 C26 H26C 109.5
H26A C26 H26C 109.5
H26B C26 H26C 109.5
C28 C27 C23 121.8(11)
C28 C27 H27 119.1
C23 C27 H27 119.1
C27 C28 C29 120.7(11)
C27 C28 H28 119.7
C29 C28 H28 119.7
C28 C29 C30 121.7(11)
C28 C29 H29 119.2
C30 C29 H29 119.2
C29 C30 C22 117.3(10)
C29 C30 C31 119.2(10)
C22 C30 C31 123.5(9)
C32 C31 C30 111.0(10)
C32 C31 C33 111.6(10)
C30 C31 C33 111.2(10)
C32 C31 H31 107.6
C30 C31 H31 107.6
C33 C31 H31 107.6
C31 C32 H32A 109.5
C31 C32 H32B 109.5
H32A C32 H32B 109.5
C31 C32 H32C 109.5
H32A C32 H32C 109.5
H32B C32 H32C 109.5
C31 C33 H33A 109.5
C31 C33 H33B 109.5
H33A C33 H33B 109.5
C31 C33 H33C 109.5
H33A C33 H33C 109.5
H33B C33 H33C 109.5
C35 C34 C42 119.8(9)
C35 C34 N4 119.7(8)
C42 C34 N4 120.2(8)
C34 C35 C39 117.5(9)
C34 C35 C36 123.2(9)
C39 C35 C36 119.2(9)
C37 C36 C35 109.9(10)
C37 C36 C38 111.3(11)
C35 C36 C38 111.6(10)
C37 C36 H36 108.0
C35 C36 H36 108.0
C38 C36 H36 108.0
C36 C37 H37A 109.5
C36 C37 H37B 109.5
H37A C37 H37B 109.5
C36 C37 H37C 109.5
H37A C37 H37C 109.5
H37B C37 H37C 109.5
C36 C38 H38A 109.5
C36 C38 H38B 109.5
H38A C38 H38B 109.5
C36 C38 H38C 109.5
H38A C38 H38C 109.5
H38B C38 H38C 109.5
C40 C39 C35 122.1(10)
C40 C39 H39 119.0
C35 C39 H39 119.0
C39 C40 C41 121.1(11)
C39 C40 H40 119.5
C41 C40 H40 119.5
C40 C41 C42 120.6(11)
C40 C41 H41 119.7
C42 C41 H41 119.7
C41 C42 C34 118.9(10)
C41 C42 C43 119.4(9)
C34 C42 C43 121.6(9)
C45 C43 C42 112.0(9)
C45 C43 C44 110.4(10)
C42 C43 C44 111.6(10)
C45 C43 H43 107.5
C42 C43 H43 107.5
C44 C43 H43 107.5
C43 C44 H44A 109.5
C43 C44 H44B 109.5
H44A C44 H44B 109.5
C43 C44 H44C 109.5
H44A C44 H44C 109.5
H44B C44 H44C 109.5
C43 C45 H45A 109.5
C43 C45 H45B 109.5
H45A C45 H45B 109.5
C43 C45 H45C 109.5
H45A C45 H45C 109.5
H45B C45 H45C 109.5
N1 C46 N2 113.7(8)
N1 C46 C47 122.6(9)
N2 C46 C47 123.6(8)
N1 C46 Y1 57.6(5)
N2 C46 Y1 56.3(5)
C47 C46 Y1 174.5(6)
C48 C47 C52 118.1(10)
C48 C47 C46 120.6(9)
C52 C47 C46 121.3(9)
C47 C48 C49 121.5(11)
C47 C48 H48 119.2
C49 C48 H48 119.2
C48 C49 C50 118.5(12)
C48 C49 H49 120.7
C50 C49 H49 120.7
C49 C50 C51 120.5(12)
C49 C50 H50 119.7
C51 C50 H50 119.7
C52 C51 C50 119.0(13)
C52 C51 H51 120.5
C50 C51 H51 120.5
C51 C52 C47 122.3(12)
C51 C52 H52 118.9
C47 C52 H52 118.9
C54 C53 C61 120.6(9)
C54 C53 N1 121.3(9)
C61 C53 N1 118.1(9)
C58 C54 C53 118.4(10)
C58 C54 C55 118.9(11)
C53 C54 C55 122.7(9)
C57 C55 C54 109.1(11)
C57 C55 C56 111.9(11)
C54 C55 C56 111.7(11)
C57 C55 H55 108.0
C54 C55 H55 108.0
C56 C55 H55 108.0
C55 C56 H56A 109.5
C55 C56 H56B 109.5
H56A C56 H56B 109.5
C55 C56 H56C 109.5
H56A C56 H56C 109.5
H56B C56 H56C 109.5
C55 C57 H57A 109.5
C55 C57 H57B 109.5
H57A C57 H57B 109.5
C55 C57 H57C 109.5
H57A C57 H57C 109.5
H57B C57 H57C 109.5
C59 C58 C54 122.6(12)
C59 C58 H58 118.7
C54 C58 H58 118.7
C58 C59 C60 119.0(11)
C58 C59 H59 120.5
C60 C59 H59 120.5
C59 C60 C61 122.3(11)
C59 C60 H60 118.8
C61 C60 H60 118.8
C60 C61 C53 117.0(11)
C60 C61 C62 120.2(11)
C53 C61 C62 122.8(10)
C61 C62 C64 110.7(13)
C61 C62 C63 114.0(11)
C64 C62 C63 109.0(11)
C61 C62 H62 107.7
C64 C62 H62 107.7
C63 C62 H62 107.7
C62 C63 H63A 109.5
C62 C63 H63B 109.5
H63A C63 H63B 109.5
C62 C63 H63C 109.5
H63A C63 H63C 109.5
H63B C63 H63C 109.5
C62 C64 H64A 109.5
C62 C64 H64B 109.5
H64A C64 H64B 109.5
C62 C64 H64C 109.5
H64A C64 H64C 109.5
H64B C64 H64C 109.5
C73 C65 C66 120.0(9)
C73 C65 N2 120.6(9)
C66 C65 N2 119.1(9)
C70 C66 C65 118.6(10)
C70 C66 C67 119.0(10)
C65 C66 C67 122.3(9)
C68 C67 C69 108.5(10)
C68 C67 C66 112.4(10)
C69 C67 C66 112.8(10)
C68 C67 H67 107.7
C69 C67 H67 107.7
C66 C67 H67 107.7
C67 C68 H68A 109.5
C67 C68 H68B 109.5
H68A C68 H68B 109.5
C67 C68 H68C 109.5
H68A C68 H68C 109.5
H68B C68 H68C 109.5
C67 C69 H69A 109.5
C67 C69 H69B 109.5
H69A C69 H69B 109.5
C67 C69 H69C 109.5
H69A C69 H69C 109.5
H69B C69 H69C 109.5
C66 C70 C71 121.6(11)
C66 C70 H70 119.2
C71 C70 H70 119.2
C72 C71 C70 118.7(11)
C72 C71 H71 120.6
C70 C71 H71 120.6
C71 C72 C73 123.3(12)
C71 C72 H72 118.4
C73 C72 H72 118.4
C72 C73 C65 117.8(10)
C72 C73 C74 119.0(10)
C65 C73 C74 123.1(9)
C73 C74 C76 110.3(11)
C73 C74 C75 112.7(11)
C76 C74 C75 109.2(10)
C73 C74 H74 108.2
C76 C74 H74 108.2
C75 C74 H74 108.2
C74 C75 H75A 109.5
C74 C75 H75B 109.5
H75A C75 H75B 109.5
C74 C75 H75C 109.5
H75A C75 H75C 109.5
H75B C75 H75C 109.5
C74 C76 H76A 109.5
C74 C76 H76B 109.5
H76A C76 H76B 109.5
C74 C76 H76C 109.5
H76A C76 H76C 109.5
H76B C76 H76C 109.5
C46 N1 C53 121.5(8)
C46 N1 Y1 94.4(6)
C53 N1 Y1 142.9(6)
C46 N2 C65 122.5(8)
C46 N2 Y1 95.0(6)
C65 N2 Y1 140.8(6)
C15 N3 C22 123.2(7)
C15 N3 Y2 95.2(5)
C22 N3 Y2 141.2(6)
C15 N4 C34 119.2(7)
C15 N4 Y2 95.3(5)
C34 N4 Y2 142.2(6)
C5 N5 C3 120.4(8)
C5 N5 Y2 96.4(5)
C3 N5 Y2 139.7(7)
C5 N5 Y1 75.1(5)
C3 N5 Y1 90.1(5)
Y2 N5 Y1 83.5(2)
C5 N6 C6 119.8(8)
C5 N6 Y1 86.1(5)
C6 N6 Y1 130.2(6)
C9 P1 C5 95.1(4)
C9 P1 Y2 72.3(3)
C5 P1 Y2 73.6(3)

loop_
_geom_bond_atom_site_label_1
_geom_bond_atom_site_label_2
_geom_bond_distance
Y1 N2 2.328(7)
Y1 N6 2.352(8)
Y1 N1 2.360(7)
Y1 C10 2.509(9)
Y1 C1 2.569(10)
Y1 N5 2.592(8)
Y1 C5 2.608(9)
Y1 C46 2.788(9)
Y1 C3 2.979(10)
Y1 Y2 3.3030(13)
Y2 N4 2.331(7)
Y2 N3 2.342(7)
Y2 N5 2.361(7)
Y2 C1 2.534(10)
Y2 C10 2.547(10)
Y2 P1 2.773(3)
Y2 C15 2.800(9)
Y2 C9 2.821(10)
Y2 C5 2.870(10)
C1 H1A 0.9600
C1 H1B 0.9600
C1 H1C 0.9600
C2 C3 1.510(15)
C2 H2A 0.9600
C2 H2B 0.9600
C2 H2C 0.9600
C3 N5 1.463(11)
C3 C4 1.537(15)
C3 H3 0.9800
C4 H4A 0.9600
C4 H4B 0.9600
C4 H4C 0.9600
C5 N6 1.299(12)
C5 N5 1.392(12)
C5 P1 1.857(10)
C6 N6 1.473(12)
C6 C8 1.495(14)
C6 C7 1.499(15)
C6 H6 0.9800
C7 H7A 0.9600
C7 H7B 0.9600
C7 H7C 0.9600
C8 H8A 0.9600
C8 H8B 0.9600
C8 H8C 0.9600
C9 C10 1.397(12)
C9 C14 1.412(13)
C9 P1 1.830(10)
C10 C11 1.405(13)
C11 C12 1.383(15)
C11 H11 0.9300
C12 C13 1.371(16)
C12 H12 0.9300
C13 C14 1.368(15)
C13 H13 0.9300
C14 H14 0.9300
C15 N3 1.338(11)
C15 N4 1.348(11)
C15 C16 1.488(12)
C16 C21 1.376(13)
C16 C17 1.395(13)
C17 C18 1.406(14)
C17 H17 0.9300
C18 C19 1.369(15)
C18 H18 0.9300
C19 C20 1.365(15)
C19 H19 0.9300
C20 C21 1.382(14)
C20 H20 0.9300
C21 H21 0.9300
C22 C23 1.402(13)
C22 C30 1.416(13)
C22 N3 1.451(11)
C23 C27 1.376(13)
C23 C24 1.516(14)
C24 C25 1.505(15)
C24 C26 1.556(15)
C24 H24 0.9800
C25 H25A 0.9600
C25 H25B 0.9600
C25 H25C 0.9600
C26 H26A 0.9600
C26 H26B 0.9600
C26 H26C 0.9600
C27 C28 1.352(15)
C27 H27 0.9300
C28 C29 1.353(15)
C28 H28 0.9300
C29 C30 1.380(14)
C29 H29 0.9300
C30 C31 1.520(14)
C31 C32 1.515(15)
C31 C33 1.535(15)
C31 H31 0.9800
C32 H32A 0.9600
C32 H32B 0.9600
C32 H32C 0.9600
C33 H33A 0.9600
C33 H33B 0.9600
C33 H33C 0.9600
C34 C35 1.404(13)
C34 C42 1.421(12)
C34 N4 1.443(11)
C35 C39 1.407(13)
C35 C36 1.507(14)
C36 C37 1.478(17)
C36 C38 1.539(16)
C36 H36 0.9800
C37 H37A 0.9600
C37 H37B 0.9600
C37 H37C 0.9600
C38 H38A 0.9600
C38 H38B 0.9600
C38 H38C 0.9600
C39 C40 1.340(14)
C39 H39 0.9300
C40 C41 1.359(15)
C40 H40 0.9300
C41 C42 1.391(14)
C41 H41 0.9300
C42 C43 1.512(13)
C43 C45 1.511(15)
C43 C44 1.522(15)
C43 H43 0.9800
C44 H44A 0.9600
C44 H44B 0.9600
C44 H44C 0.9600
C45 H45A 0.9600
C45 H45B 0.9600
C45 H45C 0.9600
C46 N1 1.313(11)
C46 N2 1.345(11)
C46 C47 1.526(13)
C47 C48 1.357(14)
C47 C52 1.369(13)
C48 C49 1.372(14)
C48 H48 0.9300
C49 C50 1.374(17)
C49 H49 0.9300
C50 C51 1.374(18)
C50 H50 0.9300
C51 C52 1.343(15)
C51 H51 0.9300
C52 H52 0.9300
C53 C54 1.385(14)
C53 C61 1.411(13)
C53 N1 1.452(11)
C54 C58 1.376(14)
C54 C55 1.528(15)
C55 C57 1.513(17)
C55 C56 1.529(17)
C55 H55 0.9800
C56 H56A 0.9600
C56 H56B 0.9600
C56 H56C 0.9600
C57 H57A 0.9600
C57 H57B 0.9600
C57 H57C 0.9600
C58 C59 1.345(15)
C58 H58 0.9300
C59 C60 1.362(16)
C59 H59 0.9300
C60 C61 1.389(15)
C60 H60 0.9300
C61 C62 1.483(16)
C62 C64 1.539(18)
C62 C63 1.541(18)
C62 H62 0.9800
C63 H63A 0.9600
C63 H63B 0.9600
C63 H63C 0.9600
C64 H64A 0.9600
C64 H64B 0.9600
C64 H64C 0.9600
C65 C73 1.393(13)
C65 C66 1.416(13)
C65 N2 1.448(11)
C66 C70 1.373(14)
C66 C67 1.520(14)
C67 C68 1.505(16)
C67 C69 1.507(18)
C67 H67 0.9800
C68 H68A 0.9600
C68 H68B 0.9600
C68 H68C 0.9600
C69 H69A 0.9600
C69 H69B 0.9600
C69 H69C 0.9600
C70 C71 1.388(16)
C70 H70 0.9300
C71 C72 1.340(16)
C71 H71 0.9300
C72 C73 1.393(15)
C72 H72 0.9300
C73 C74 1.505(14)
C74 C76 1.513(16)
C74 C75 1.524(15)
C74 H74 0.9800
C75 H75A 0.9600
C75 H75B 0.9600
C75 H75C 0.9600
C76 H76A 0.9600
C76 H76B 0.9600
C76 H76C 0.9600

loop_
_geom_torsion_atom_site_label_1
_geom_torsion_atom_site_label_2
_geom_torsion_atom_site_label_3
_geom_torsion_atom_site_label_4
_geom_torsion
C14 C9 C10 C11 0.0(15)
P1 C9 C10 C11 170.9(8)
Y2 C9 C10 C11 126.9(9)
C14 C9 C10 Y1 156.6(8)
P1 C9 C10 Y1 -32.5(11)
Y2 C9 C10 Y1 -76.5(6)
C14 C9 C10 Y2 -126.9(9)
P1 C9 C10 Y2 44.0(7)
C9 C10 C11 C12 -0.2(16)
Y1 C10 C11 C12 -160.0(10)
Y2 C10 C11 C12 104.9(12)
C10 C11 C12 C13 -1(2)
C11 C12 C13 C14 2(2)
C12 C13 C14 C9 -2(2)
C10 C9 C14 C13 1.0(17)
P1 C9 C14 C13 -169.9(10)
Y2 C9 C14 C13 -80.7(15)
N3 C15 C16 C21 -121.1(10)
N4 C15 C16 C21 52.0(13)
N3 C15 C16 C17 55.8(13)
N4 C15 C16 C17 -131.1(10)
C21 C16 C17 C18 -0.8(15)
C15 C16 C17 C18 -177.6(9)
C16 C17 C18 C19 0.5(17)
C17 C18 C19 C20 1.4(18)
C18 C19 C20 C21 -3.1(18)
C17 C16 C21 C20 -0.9(15)
C15 C16 C21 C20 176.0(9)
C19 C20 C21 C16 2.9(17)
C30 C22 C23 C27 1.2(15)
N3 C22 C23 C27 175.8(9)
C30 C22 C23 C24 -177.1(9)
N3 C22 C23 C24 -2.4(15)
C27 C23 C24 C25 60.3(13)
C22 C23 C24 C25 -121.4(11)
C27 C23 C24 C26 -63.3(13)
C22 C23 C24 C26 114.9(11)
C22 C23 C27 C28 -0.2(16)
C24 C23 C27 C28 178.1(10)
C23 C27 C28 C29 0.1(18)
C27 C28 C29 C30 -0.9(19)
C28 C29 C30 C22 1.7(17)
C28 C29 C30 C31 -178.4(11)
C23 C22 C30 C29 -1.9(15)
N3 C22 C30 C29 -176.9(9)
C23 C22 C30 C31 178.3(10)
N3 C22 C30 C31 3.3(14)
C29 C30 C31 C32 61.0(14)
C22 C30 C31 C32 -119.2(11)
C29 C30 C31 C33 -64.0(13)
C22 C30 C31 C33 115.8(11)
C42 C34 C35 C39 -2.7(14)
N4 C34 C35 C39 -175.5(9)
C42 C34 C35 C36 179.2(10)
N4 C34 C35 C36 6.4(15)
C34 C35 C36 C37 -108.0(12)
C39 C35 C36 C37 73.9(13)
C34 C35 C36 C38 128.1(11)
C39 C35 C36 C38 -50.0(14)
C34 C35 C39 C40 2.7(16)
C36 C35 C39 C40 -179.1(11)
C35 C39 C40 C41 -2.5(19)
C39 C40 C41 C42 2.2(18)
C40 C41 C42 C34 -2.2(16)
C40 C41 C42 C43 174.0(11)
C35 C34 C42 C41 2.5(15)
N4 C34 C42 C41 175.3(9)
C35 C34 C42 C43 -173.7(9)
N4 C34 C42 C43 -0.9(14)
C41 C42 C43 C45 48.2(14)
C34 C42 C43 C45 -135.7(11)
C41 C42 C43 C44 -76.2(13)
C34 C42 C43 C44 99.9(12)
N1 C46 C47 C48 -131.9(10)
N2 C46 C47 C48 45.5(14)
N1 C46 C47 C52 47.0(14)
N2 C46 C47 C52 -135.6(11)
C52 C47 C48 C49 -2.6(17)
C46 C47 C48 C49 176.3(10)
C47 C48 C49 C50 2.3(18)
C48 C49 C50 C51 0(2)
C49 C50 C51 C52 -2(2)
C50 C51 C52 C47 2(2)
C48 C47 C52 C51 0.2(19)
C46 C47 C52 C51 -178.7(12)
C61 C53 C54 C58 3.3(16)
N1 C53 C54 C58 -179.7(9)
C61 C53 C54 C55 -175.6(11)
N1 C53 C54 C55 1.4(16)
C58 C54 C55 C57 -69.0(14)
C53 C54 C55 C57 109.9(12)
C58 C54 C55 C56 55.3(15)
C53 C54 C55 C56 -125.9(12)
C53 C54 C58 C59 -0.9(18)
C55 C54 C58 C59 178.0(12)
C54 C58 C59 C60 -2(2)
C58 C59 C60 C61 2(2)
C59 C60 C61 C53 0.8(17)
C59 C60 C61 C62 178.9(12)
C54 C53 C61 C60 -3.2(15)
N1 C53 C61 C60 179.7(9)
C54 C53 C61 C62 178.7(11)
N1 C53 C61 C62 1.6(16)
C60 C61 C62 C64 68.8(14)
C53 C61 C62 C64 -113.2(12)
C60 C61 C62 C63 -54.5(16)
C53 C61 C62 C63 123.5(12)
C73 C65 C66 C70 -1.5(14)
N2 C65 C66 C70 -175.9(9)
C73 C65 C66 C67 -179.1(10)
N2 C65 C66 C67 6.4(14)
C70 C66 C67 C68 59.7(14)
C65 C66 C67 C68 -122.6(11)
C70 C66 C67 C69 -63.3(14)
C65 C66 C67 C69 114.4(12)
C65 C66 C70 C71 1.5(16)
C67 C66 C70 C71 179.3(11)
C66 C70 C71 C72 -1.0(18)
C70 C71 C72 C73 0(2)
C71 C72 C73 C65 -0.3(18)
C71 C72 C73 C74 175.9(12)
C66 C65 C73 C72 0.8(14)
N2 C65 C73 C72 175.2(9)
C66 C65 C73 C74 -175.2(10)
N2 C65 C73 C74 -0.8(15)
C72 C73 C74 C76 -66.5(14)
C65 C73 C74 C76 109.5(12)
C72 C73 C74 C75 55.8(15)
C65 C73 C74 C75 -128.2(12)
N2 C46 N1 C53 -174.3(8)
C47 C46 N1 C53 3.3(13)
Y1 C46 N1 C53 -170.1(9)
N2 C46 N1 Y1 -4.2(8)
C47 C46 N1 Y1 173.4(7)
C54 C53 N1 C46 76.9(12)
C61 C53 N1 C46 -106.0(11)
C54 C53 N1 Y1 -86.6(13)
C61 C53 N1 Y1 90.4(12)
N1 C46 N2 C65 -163.6(8)
C47 C46 N2 C65 18.8(13)
Y1 C46 N2 C65 -167.8(9)
N1 C46 N2 Y1 4.3(8)
C47 C46 N2 Y1 -173.3(7)
C73 C65 N2 C46 63.7(12)
C66 C65 N2 C46 -121.8(10)
C73 C65 N2 Y1 -96.9(11)
C66 C65 N2 Y1 77.6(12)
N4 C15 N3 C22 174.4(8)
C16 C15 N3 C22 -11.8(14)
Y2 C15 N3 C22 174.1(10)
N4 C15 N3 Y2 0.4(8)
C16 C15 N3 Y2 174.1(8)
C23 C22 N3 C15 79.9(12)
C30 C22 N3 C15 -105.2(11)
C23 C22 N3 Y2 -109.5(11)
C30 C22 N3 Y2 65.3(13)
N3 C15 N4 C34 -164.2(8)
C16 C15 N4 C34 22.0(12)
Y2 C15 N4 C34 -163.9(9)
N3 C15 N4 Y2 -0.4(8)
C16 C15 N4 Y2 -174.1(7)
C35 C34 N4 C15 -117.7(10)
C42 C34 N4 C15 69.5(11)
C35 C34 N4 Y2 89.1(12)
C42 C34 N4 Y2 -83.7(12)
N6 C5 N5 C3 31.4(12)
P1 C5 N5 C3 -159.0(7)
Y1 C5 N5 C3 81.2(8)
Y2 C5 N5 C3 162.7(10)
N6 C5 N5 Y2 -131.3(7)
P1 C5 N5 Y2 38.3(6)
Y1 C5 N5 Y2 -81.5(3)
N6 C5 N5 Y1 -49.8(7)
P1 C5 N5 Y1 119.8(5)
Y2 C5 N5 Y1 81.5(3)
C2 C3 N5 C5 171.8(9)
C4 C3 N5 C5 51.1(12)
Y1 C3 N5 C5 -72.7(7)
C2 C3 N5 Y2 -35.4(14)
C4 C3 N5 Y2 -156.1(8)
Y1 C3 N5 Y2 80.1(8)
C2 C3 N5 Y1 -115.5(8)
C4 C3 N5 Y1 123.8(8)
N5 C5 N6 C6 -170.5(8)
P1 C5 N6 C6 22.2(13)
Y1 C5 N6 C6 134.9(8)
Y2 C5 N6 C6 124.2(9)
N5 C5 N6 Y1 54.6(7)
P1 C5 N6 Y1 -112.7(7)
Y2 C5 N6 Y1 -10.6(9)
C8 C6 N6 C5 60.5(12)
C7 C6 N6 C5 -178.3(9)
C8 C6 N6 Y1 172.8(7)
C7 C6 N6 Y1 -66.0(11)
C10 C9 P1 C5 29.1(9)
C14 C9 P1 C5 -160.0(9)
Y2 C9 P1 C5 71.0(4)
C10 C9 P1 Y2 -41.9(7)
C14 C9 P1 Y2 129.0(9)
N6 C5 P1 C9 64.6(9)
N5 C5 P1 C9 -103.0(7)
Y1 C5 P1 C9 -18.2(6)
Y2 C5 P1 C9 -69.9(3)
N6 C5 P1 Y2 134.5(9)
N5 C5 P1 Y2 -33.1(5)
Y1 C5 P1 Y2 51.7(4)
